data_7244878
loop_
_publ_author_name
'Dey, Sandeep Kumar'
'Harmalkar, Sarvesh S.'
'Yadav, Rahul K. H. O.'
'Lama, Prem'
'Das, Gopal'

_publ_section_title
;
 Structure directing roles of weak noncovalent interactions and
 charge-assisted hydrogen bonds in the self-assembly of solvated podands:
 Example of an anion-assisted dimeric water capsule
;
_journal_name_full CrystEngComm
_journal_paper_doi 10.1039/D2CE00180B
_journal_year 2022
_chemical_formula_sum 'C27 H35 Br2 N7 O7'
_chemical_formula_weight 729.42
_chemical_name_systematic 'tris(4-amino-N-ethylbenzamide)ammonium bromide'
_space_group_crystal_system monoclinic
_space_group_IT_number 14
_space_group_name_Hall '-P 2ybc'
_space_group_name_H-M_alt 'P 1 21/c 1'
_atom_sites_solution_hydrogens mixed
_audit_creation_method SHELXL-2018/3
_audit_update_record
;
2021-09-17 deposited with the CCDC.	2022-04-21 downloaded from the CCDC.
;
_cell_angle_alpha 90
_cell_angle_beta 93.174(3)
_cell_angle_gamma 90
_cell_formula_units_Z 4
_cell_length_a 7.4743(5)
_cell_length_b 26.063(2)
_cell_length_c 16.5870(11)
_cell_measurement_reflns_used 2284
_cell_measurement_temperature 296(2)
_cell_measurement_theta_max 20.90
_cell_measurement_theta_min 2.73
_cell_volume 3226.2(4)
_computing_cell_refinement 'Bruker SAINT'
_computing_data_collection 'Bruker APEX2'
_computing_data_reduction 'Bruker SAINT'
_computing_structure_refinement 'SHELXL-2018/3 (Sheldrick, 2018)'
_computing_structure_solution 'SHELXT 2018/2 (Sheldrick, 2018)'
_diffrn_ambient_temperature 296(2)
_diffrn_measured_fraction_theta_full 0.995
_diffrn_measured_fraction_theta_max 0.991
_diffrn_measurement_device_type 'Bruker D8 Quest'
_diffrn_measurement_method '\f and \w scans'
_diffrn_radiation_type MoK\a
_diffrn_radiation_wavelength 0.71073
_diffrn_reflns_av_R_equivalents 0.0937
_diffrn_reflns_av_unetI/netI 0.1066
_diffrn_reflns_Laue_measured_fraction_full 0.995
_diffrn_reflns_Laue_measured_fraction_max 0.991
_diffrn_reflns_limit_h_max 9
_diffrn_reflns_limit_h_min -9
_diffrn_reflns_limit_k_max 34
_diffrn_reflns_limit_k_min -33
_diffrn_reflns_limit_l_max 22
_diffrn_reflns_limit_l_min -19
_diffrn_reflns_number 29879
_diffrn_reflns_point_group_measured_fraction_full 0.995
_diffrn_reflns_point_group_measured_fraction_max 0.991
_diffrn_reflns_theta_full 25.242
_diffrn_reflns_theta_max 28.326
_diffrn_reflns_theta_min 2.647
_exptl_absorpt_coefficient_mu 2.566
_exptl_absorpt_correction_type multi-scan
_exptl_absorpt_process_details SADABS
_exptl_crystal_colour colourless
_exptl_crystal_density_diffrn 1.502
_exptl_crystal_description block
_exptl_crystal_F_000 1488
_exptl_crystal_recrystallization_method 'Re-crystallisation from solvent: water'
_exptl_crystal_size_max 0.45
_exptl_crystal_size_mid 0.35
_exptl_crystal_size_min 0.22
_exptl_transmission_factor_max 0.5687
_exptl_transmission_factor_min 0.3543
_refine_diff_density_max 0.604
_refine_diff_density_min -0.488
_refine_diff_density_rms 0.085
_refine_ls_extinction_coef 0.0100(5)
_refine_ls_extinction_expression Fc^*^=kFc[1+0.001xFc^2^\l^3^/sin(2\q)]^-1/4^
_refine_ls_extinction_method 'SHELXL-2018/3 (Sheldrick 2018)'
_refine_ls_goodness_of_fit_ref 0.959
_refine_ls_hydrogen_treatment mixed
_refine_ls_matrix_type full
_refine_ls_number_parameters 402
_refine_ls_number_reflns 7944
_refine_ls_number_restraints 0
_refine_ls_restrained_S_all 0.959
_refine_ls_R_factor_all 0.1582
_refine_ls_R_factor_gt 0.0574
_refine_ls_shift/su_max 0.000
_refine_ls_shift/su_mean 0.000
_refine_ls_structure_factor_coef Fsqd
_refine_ls_weighting_details 'w=1/[\s^2^(Fo^2^)+(0.0842P)^2^] where P=(Fo^2^+2Fc^2^)/3'
_refine_ls_weighting_scheme calc
_refine_ls_wR_factor_gt 0.1383
_refine_ls_wR_factor_ref 0.1818
_reflns_Friedel_coverage 0.000
_reflns_number_gt 3528
_reflns_number_total 7918
_reflns_threshold_expression 'I > 2\s(I)'
_cod_data_source_file d2ce00180b2.cif
_cod_data_source_block Pod_AL_NH2_Br
_cod_original_sg_symbol_H-M 'P 21/c'
_cod_database_code 7244878
_shelx_shelxl_version_number 2018/3
_shelx_space_group_comment
;
The symmetry employed for this shelxl refinement is uniquely defined
by the following loop, which should always be used as a source of
symmetry information in preference to the above space-group names.
They are only intended as comments.
;

loop_
_space_group_symop_operation_xyz
'x, y, z'
'-x, y+1/2, -z+1/2'
'-x, -y, -z'
'x, -y-1/2, z-1/2'

loop_
_atom_site_label
_atom_site_type_symbol
_atom_site_fract_x
_atom_site_fract_y
_atom_site_fract_z
_atom_site_U_iso_or_equiv
_atom_site_adp_type
_atom_site_occupancy
_atom_site_site_symmetry_order
_atom_site_calc_flag
_atom_site_refinement_flags_posn
_atom_site_refinement_flags_adp
_atom_site_refinement_flags_occupancy
_atom_site_disorder_assembly
_atom_site_disorder_group
Br1 Br 0.05889(7) 0.53430(2) 0.32381(4) 0.0619(2) Uani 1 1 d . . . . .
C1 C 0.5874(7) 0.4307(2) 0.4236(3) 0.0481(13) Uani 1 1 d . . . . .
H1A H 0.615277 0.467065 0.425964 0.058 Uiso 1 1 calc R U . . .
H1AB H 0.478822 0.425235 0.451870 0.058 Uiso 1 1 calc R U . . .
O1 O 0.4815(5) 0.34689(14) 0.5417(2) 0.0559(10) Uani 1 1 d . . . . .
N1 N 0.5555(5) 0.41466(15) 0.3361(2) 0.0363(9) Uani 1 1 d . . . . .
Br2 Br 0.15523(8) 0.06873(2) 0.59705(3) 0.0611(2) Uani 1 1 d . . . . .
C2 C 0.7389(6) 0.40089(19) 0.4650(3) 0.0464(13) Uani 1 1 d . . . . .
H2A H 0.849975 0.409702 0.440765 0.056 Uiso 1 1 calc R U . . .
H2AB H 0.750348 0.410758 0.521480 0.056 Uiso 1 1 calc R U . . .
O2 O 0.0361(4) 0.30773(14) 0.3953(2) 0.0566(10) Uani 1 1 d . . . . .
N2 N 0.7122(5) 0.34605(15) 0.4596(2) 0.0406(10) Uani 1 1 d . . . . .
H2 H 0.777609 0.328406 0.428797 0.049 Uiso 1 1 calc R U . . .
O3 O 0.6146(4) 0.32412(12) 0.2575(2) 0.0458(9) Uani 1 1 d . . . . .
C3 C 0.5884(6) 0.3218(2) 0.5012(3) 0.0422(12) Uani 1 1 d . . . . .
N3 N 0.5369(7) 0.10551(18) 0.4845(3) 0.0724(15) Uani 1 1 d . . . . .
H3A H 0.475123 0.089051 0.518242 0.087 Uiso 1 1 calc R U . . .
H3B H 0.590285 0.089104 0.447767 0.087 Uiso 1 1 calc R U . . .
N4 N 0.2670(5) 0.33296(15) 0.3253(2) 0.0424(10) Uani 1 1 d . . . . .
H4 H 0.354087 0.324855 0.296061 0.051 Uiso 1 1 calc R U . . .
C4 C 0.5787(6) 0.2653(2) 0.4957(3) 0.0412(12) Uani 1 1 d . . . . .
N5 N 0.2899(6) 0.08478(16) 0.2888(3) 0.0585(12) Uani 1 1 d . . . . .
H5A H 0.213858 0.074698 0.248757 0.088 Uiso 1 1 calc R U . . .
H5B H 0.270951 0.066598 0.332980 0.088 Uiso 1 1 calc R U . . .
H5C H 0.401842 0.079902 0.274827 0.088 Uiso 1 1 calc R U . . .
C5 C 0.6626(6) 0.2375(2) 0.4373(3) 0.0459(13) Uani 1 1 d . . . . .
H5 H 0.728261 0.254703 0.399627 0.055 Uiso 1 1 calc R U . . .
N6 N 0.8050(6) 0.37523(15) 0.1961(3) 0.0492(11) Uani 1 1 d . . . . .
H6N H 0.912700 0.378390 0.181007 0.059 Uiso 1 1 calc R U . . .
C6 C 0.6503(7) 0.1847(2) 0.4342(3) 0.0481(13) Uani 1 1 d . . . . .
H6 H 0.709101 0.166822 0.395043 0.058 Uiso 1 1 calc R U . . .
N7 N 1.0721(7) 0.1511(2) 0.0926(3) 0.0526(12) Uani 1 1 d . . . . .
C7 C 0.5504(6) 0.1578(2) 0.4892(3) 0.0479(13) Uani 1 1 d . . . . .
C9 C 0.4810(6) 0.2379(2) 0.5505(3) 0.0472(13) Uani 1 1 d . . . . .
H9 H 0.423980 0.255785 0.590262 0.057 Uiso 1 1 calc R U . . .
C8 C 0.4664(7) 0.1856(2) 0.5475(3) 0.0502(13) Uani 1 1 d . . . . .
H8 H 0.399610 0.168573 0.584951 0.060 Uiso 1 1 calc R U . . .
C11 C 0.2335(6) 0.38532(18) 0.3441(3) 0.0480(13) Uani 1 1 d . . . . .
H11A H 0.241532 0.389581 0.402298 0.058 Uiso 1 1 calc R U . . .
H11B H 0.112456 0.394072 0.324881 0.058 Uiso 1 1 calc R U . . .
C10 C 0.3633(6) 0.42195(19) 0.3071(3) 0.0447(12) Uani 1 1 d . . . . .
H10A H 0.353902 0.417799 0.248930 0.054 Uiso 1 1 calc R U . . .
H10B H 0.327959 0.456821 0.319075 0.054 Uiso 1 1 calc R U . . .
C15 C 0.3427(6) 0.1755(2) 0.2598(3) 0.0456(13) Uani 1 1 d . . . . .
H15 H 0.417545 0.165530 0.219693 0.055 Uiso 1 1 calc R U . . .
C14 C 0.3123(6) 0.22725(19) 0.2740(3) 0.0404(12) Uani 1 1 d . . . . .
H14 H 0.365264 0.252083 0.242830 0.048 Uiso 1 1 calc R U . . .
C13 C 0.2015(6) 0.24176(19) 0.3354(3) 0.0375(11) Uani 1 1 d . . . . .
C12 C 0.1612(6) 0.29658(19) 0.3538(3) 0.0395(11) Uani 1 1 d . . . . .
C16 C 0.2619(6) 0.13931(19) 0.3052(3) 0.0416(12) Uani 1 1 d . . . . .
C17 C 0.1542(7) 0.1524(2) 0.3659(3) 0.0479(13) Uani 1 1 d . . . . .
H17 H 0.102393 0.127371 0.396933 0.057 Uiso 1 1 calc R U . . .
C18 C 0.1240(6) 0.2041(2) 0.3799(3) 0.0470(13) Uani 1 1 d . . . . .
H18 H 0.049466 0.213567 0.420525 0.056 Uiso 1 1 calc R U . . .
C19 C 0.6783(7) 0.4440(2) 0.2837(3) 0.0546(14) Uani 1 1 d . . . . .
H19A H 0.796851 0.445171 0.310549 0.065 Uiso 1 1 calc R U . . .
H19B H 0.635176 0.478941 0.278071 0.065 Uiso 1 1 calc R U . . .
C20 C 0.6929(8) 0.4210(2) 0.2000(3) 0.0580(15) Uani 1 1 d . . . . .
H20A H 0.573279 0.412445 0.178460 0.070 Uiso 1 1 calc R U . . .
H20B H 0.740152 0.447008 0.165176 0.070 Uiso 1 1 calc R U . . .
C21 C 0.7459(6) 0.32858(19) 0.2153(3) 0.0389(11) Uani 1 1 d . . . . .
C22 C 0.8393(6) 0.28361(18) 0.1845(3) 0.0352(11) Uani 1 1 d . . . . .
C23 C 0.9595(6) 0.28652(19) 0.1237(3) 0.0402(11) Uani 1 1 d . . . . .
H23 H 0.989419 0.318377 0.103057 0.048 Uiso 1 1 calc R U . . .
C24 C 1.0338(6) 0.2433(2) 0.0940(3) 0.0434(12) Uani 1 1 d . . . . .
H24 H 1.113872 0.246489 0.053293 0.052 Uiso 1 1 calc R U . . .
C25 C 0.9942(6) 0.1945(2) 0.1222(3) 0.0413(12) Uani 1 1 d . . . . .
C26 C 0.8696(6) 0.19143(19) 0.1831(3) 0.0400(12) Uani 1 1 d . . . . .
H26 H 0.837389 0.159611 0.203096 0.048 Uiso 1 1 calc R U . . .
C27 C 0.7957(6) 0.23552(19) 0.2128(3) 0.0403(12) Uani 1 1 d . . . . .
H27 H 0.714249 0.232871 0.253024 0.048 Uiso 1 1 calc R U . . .
O2W O 0.1579(16) 0.4708(4) 0.4984(7) 0.247(5) Uani 1 1 d . . . . .
O3W O 0.6551(6) 0.04120(18) 0.3318(3) 0.0920(15) Uani 1 1 d . . . . .
O4W O 0.1611(7) 0.02393(17) 0.4106(3) 0.0930(16) Uani 1 1 d . . . . .
O1W O 0.4952(7) 0.06917(17) 0.1476(3) 0.0896(15) Uani 1 1 d . . . . .
H7 H 0.583(5) 0.3778(17) 0.330(2) 0.033(12) Uiso 1 1 d . . . . .
H12 H 1.172(7) 0.152(2) 0.056(3) 0.058(16) Uiso 1 1 d . . . . .
H10 H 1.066(7) 0.121(2) 0.117(3) 0.049(17) Uiso 1 1 d . . . . .

loop_
_atom_site_aniso_label
_atom_site_aniso_U_11
_atom_site_aniso_U_22
_atom_site_aniso_U_33
_atom_site_aniso_U_23
_atom_site_aniso_U_13
_atom_site_aniso_U_12
Br1 0.0541(4) 0.0538(4) 0.0774(5) -0.0115(3) 0.0024(3) 0.0053(3)
C1 0.051(3) 0.044(3) 0.050(3) -0.014(3) 0.002(2) 0.001(2)
O1 0.051(2) 0.060(2) 0.058(2) -0.019(2) 0.0152(18) 0.0030(19)
N1 0.037(2) 0.027(2) 0.046(2) 0.0007(19) 0.0088(18) 0.0004(17)
Br2 0.0665(4) 0.0616(4) 0.0565(4) -0.0064(3) 0.0154(3) -0.0072(3)
C2 0.040(3) 0.047(3) 0.052(3) -0.006(3) 0.001(2) -0.001(2)
O2 0.049(2) 0.048(2) 0.077(3) -0.004(2) 0.035(2) 0.0019(17)
N2 0.036(2) 0.043(3) 0.043(2) -0.006(2) 0.0071(18) 0.0045(19)
O3 0.0443(19) 0.041(2) 0.054(2) 0.0004(17) 0.0246(16) -0.0008(15)
C3 0.033(3) 0.055(3) 0.038(3) -0.011(3) -0.005(2) 0.004(2)
N3 0.090(4) 0.050(3) 0.080(4) 0.002(3) 0.022(3) -0.006(3)
N4 0.035(2) 0.040(2) 0.054(3) -0.009(2) 0.0147(19) -0.0016(18)
C4 0.035(2) 0.053(3) 0.036(3) -0.001(2) -0.002(2) 0.001(2)
N5 0.064(3) 0.047(3) 0.066(3) -0.011(2) 0.013(2) 0.002(2)
C5 0.043(3) 0.054(4) 0.043(3) -0.005(3) 0.016(2) -0.002(2)
N6 0.052(3) 0.038(3) 0.060(3) 0.005(2) 0.025(2) 0.000(2)
C6 0.050(3) 0.046(3) 0.050(3) -0.009(3) 0.014(2) -0.002(2)
N7 0.058(3) 0.044(3) 0.056(3) -0.007(3) 0.012(2) 0.006(2)
C7 0.043(3) 0.054(4) 0.046(3) -0.001(3) -0.005(2) -0.002(3)
C9 0.041(3) 0.066(4) 0.034(3) -0.004(3) 0.004(2) -0.004(3)
C8 0.052(3) 0.060(4) 0.040(3) 0.002(3) 0.012(2) -0.008(3)
C11 0.035(3) 0.046(3) 0.064(3) -0.007(3) 0.010(2) -0.003(2)
C10 0.035(3) 0.046(3) 0.053(3) 0.005(3) 0.000(2) 0.008(2)
C15 0.044(3) 0.049(3) 0.044(3) -0.010(3) 0.008(2) -0.004(2)
C14 0.038(3) 0.043(3) 0.042(3) -0.003(2) 0.009(2) -0.002(2)
C13 0.030(2) 0.043(3) 0.039(3) -0.005(2) 0.005(2) -0.003(2)
C12 0.035(3) 0.046(3) 0.038(3) -0.005(2) 0.007(2) -0.004(2)
C16 0.039(3) 0.039(3) 0.046(3) -0.006(3) -0.005(2) -0.003(2)
C17 0.057(3) 0.044(3) 0.044(3) 0.003(3) 0.014(3) 0.002(3)
C18 0.043(3) 0.051(3) 0.048(3) -0.010(3) 0.011(2) -0.001(2)
C19 0.060(3) 0.034(3) 0.072(4) 0.006(3) 0.023(3) -0.012(3)
C20 0.071(4) 0.045(3) 0.061(4) 0.013(3) 0.028(3) 0.001(3)
C21 0.038(3) 0.041(3) 0.037(3) -0.003(2) 0.002(2) -0.003(2)
C22 0.034(2) 0.036(3) 0.035(3) 0.003(2) 0.002(2) -0.003(2)
C23 0.042(3) 0.038(3) 0.041(3) 0.007(2) 0.011(2) -0.001(2)
C24 0.044(3) 0.052(3) 0.035(3) 0.002(3) 0.012(2) -0.002(2)
C25 0.036(3) 0.051(3) 0.036(3) -0.004(3) -0.004(2) -0.001(2)
C26 0.042(3) 0.037(3) 0.041(3) 0.003(2) 0.003(2) -0.006(2)
C27 0.035(2) 0.048(3) 0.039(3) 0.003(2) 0.007(2) 0.001(2)
O2W 0.284(12) 0.225(11) 0.234(11) 0.008(8) 0.042(10) -0.030(8)
O3W 0.088(3) 0.100(4) 0.088(3) -0.008(3) 0.007(3) 0.029(3)
O4W 0.136(4) 0.071(3) 0.077(3) -0.017(3) 0.046(3) -0.033(3)
O1W 0.115(4) 0.069(3) 0.089(3) 0.019(3) 0.045(3) 0.017(3)

loop_
_atom_type_symbol
_atom_type_description
_atom_type_scat_dispersion_real
_atom_type_scat_dispersion_imag
_atom_type_scat_source
C C 0.0033 0.0016 'International Tables Vol C Tables 4.2.6.8 and 6.1.1.4'
H H 0.0000 0.0000 'International Tables Vol C Tables 4.2.6.8 and 6.1.1.4'
Br Br -0.2901 2.4595 'International Tables Vol C Tables 4.2.6.8 and 6.1.1.4'
N N 0.0061 0.0033 'International Tables Vol C Tables 4.2.6.8 and 6.1.1.4'
O O 0.0106 0.0060 'International Tables Vol C Tables 4.2.6.8 and 6.1.1.4'

loop_
_geom_angle_atom_site_label_1
_geom_angle_atom_site_label_2
_geom_angle_atom_site_label_3
_geom_angle
_geom_angle_site_symmetry_1
_geom_angle_site_symmetry_3
_geom_angle_publ_flag
C2 C1 N1 111.6(4) . . ?
C2 C1 H1A 109.3 . . ?
N1 C1 H1A 109.3 . . ?
C2 C1 H1AB 109.3 . . ?
N1 C1 H1AB 109.3 . . ?
H1A C1 H1AB 108.0 . . ?
C10 N1 C19 110.7(4) . . ?
C10 N1 C1 111.6(4) . . ?
C19 N1 C1 110.1(4) . . ?
C10 N1 H7 107(2) . . ?
C19 N1 H7 107(2) . . ?
C1 N1 H7 111(2) . . ?
N2 C2 C1 112.6(4) . . ?
N2 C2 H2A 109.1 . . ?
C1 C2 H2A 109.1 . . ?
N2 C2 H2AB 109.1 . . ?
C1 C2 H2AB 109.1 . . ?
H2A C2 H2AB 107.8 . . ?
C3 N2 C2 122.0(4) . . ?
C3 N2 H2 119.0 . . ?
C2 N2 H2 119.0 . . ?
O1 C3 N2 120.5(5) . . ?
O1 C3 C4 121.4(5) . . ?
N2 C3 C4 118.1(4) . . ?
C7 N3 H3A 120.0 . . ?
C7 N3 H3B 120.0 . . ?
H3A N3 H3B 120.0 . . ?
C12 N4 C11 119.2(4) . . ?
C12 N4 H4 120.4 . . ?
C11 N4 H4 120.4 . . ?
C5 C4 C9 117.5(5) . . ?
C5 C4 C3 122.8(5) . . ?
C9 C4 C3 119.7(5) . . ?
C16 N5 H5A 109.5 . . ?
C16 N5 H5B 109.5 . . ?
H5A N5 H5B 109.5 . . ?
C16 N5 H5C 109.5 . . ?
H5A N5 H5C 109.5 . . ?
H5B N5 H5C 109.5 . . ?
C6 C5 C4 121.0(5) . . ?
C6 C5 H5 119.5 . . ?
C4 C5 H5 119.5 . . ?
C21 N6 C20 122.2(4) . . ?
C21 N6 H6N 118.9 . . ?
C20 N6 H6N 118.9 . . ?
C5 C6 C7 120.9(5) . . ?
C5 C6 H6 119.5 . . ?
C7 C6 H6 119.5 . . ?
C25 N7 H12 123(3) . . ?
C25 N7 H10 122(3) . . ?
H12 N7 H10 111(5) . . ?
N3 C7 C8 121.7(5) . . ?
N3 C7 C6 120.2(5) . . ?
C8 C7 C6 118.1(5) . . ?
C8 C9 C4 122.1(5) . . ?
C8 C9 H9 119.0 . . ?
C4 C9 H9 119.0 . . ?
C9 C8 C7 120.5(5) . . ?
C9 C8 H8 119.8 . . ?
C7 C8 H8 119.8 . . ?
N4 C11 C10 113.0(4) . . ?
N4 C11 H11A 109.0 . . ?
C10 C11 H11A 109.0 . . ?
N4 C11 H11B 109.0 . . ?
C10 C11 H11B 109.0 . . ?
H11A C11 H11B 107.8 . . ?
N1 C10 C11 114.4(4) . . ?
N1 C10 H10A 108.7 . . ?
C11 C10 H10A 108.7 . . ?
N1 C10 H10B 108.7 . . ?
C11 C10 H10B 108.7 . . ?
H10A C10 H10B 107.6 . . ?
C16 C15 C14 119.7(5) . . ?
C16 C15 H15 120.2 . . ?
C14 C15 H15 120.2 . . ?
C15 C14 C13 119.6(5) . . ?
C15 C14 H14 120.2 . . ?
C13 C14 H14 120.2 . . ?
C18 C13 C14 118.8(5) . . ?
C18 C13 C12 118.4(4) . . ?
C14 C13 C12 122.7(4) . . ?
O2 C12 N4 120.9(5) . . ?
O2 C12 C13 120.6(4) . . ?
N4 C12 C13 118.4(4) . . ?
C17 C16 C15 121.9(5) . . ?
C17 C16 N5 118.4(5) . . ?
C15 C16 N5 119.7(5) . . ?
C16 C17 C18 118.4(5) . . ?
C16 C17 H17 120.8 . . ?
C18 C17 H17 120.8 . . ?
C13 C18 C17 121.6(5) . . ?
C13 C18 H18 119.2 . . ?
C17 C18 H18 119.2 . . ?
N1 C19 C20 113.8(4) . . ?
N1 C19 H19A 108.8 . . ?
C20 C19 H19A 108.8 . . ?
N1 C19 H19B 108.8 . . ?
C20 C19 H19B 108.8 . . ?
H19A C19 H19B 107.7 . . ?
N6 C20 C19 115.6(5) . . ?
N6 C20 H20A 108.4 . . ?
C19 C20 H20A 108.4 . . ?
N6 C20 H20B 108.4 . . ?
C19 C20 H20B 108.4 . . ?
H20A C20 H20B 107.5 . . ?
O3 C21 N6 120.0(5) . . ?
O3 C21 C22 121.7(4) . . ?
N6 C21 C22 118.2(4) . . ?
C27 C22 C23 118.0(4) . . ?
C27 C22 C21 118.6(4) . . ?
C23 C22 C21 123.1(4) . . ?
C24 C23 C22 120.8(4) . . ?
C24 C23 H23 119.6 . . ?
C22 C23 H23 119.6 . . ?
C23 C24 C25 122.4(4) . . ?
C23 C24 H24 118.8 . . ?
C25 C24 H24 118.8 . . ?
N7 C25 C24 121.9(5) . . ?
N7 C25 C26 121.2(5) . . ?
C24 C25 C26 116.9(5) . . ?
C27 C26 C25 120.1(5) . . ?
C27 C26 H26 119.9 . . ?
C25 C26 H26 119.9 . . ?
C26 C27 C22 121.8(4) . . ?
C26 C27 H27 119.1 . . ?
C22 C27 H27 119.1 . . ?

loop_
_geom_bond_atom_site_label_1
_geom_bond_atom_site_label_2
_geom_bond_distance
_geom_bond_site_symmetry_2
_geom_bond_publ_flag
C1 C2 1.508(7) . ?
C1 N1 1.517(6) . ?
C1 H1A 0.9700 . ?
C1 H1AB 0.9700 . ?
O1 C3 1.255(6) . ?
N1 C10 1.501(6) . ?
N1 C19 1.506(6) . ?
N1 H7 0.99(4) . ?
C2 N2 1.445(6) . ?
C2 H2A 0.9700 . ?
C2 H2AB 0.9700 . ?
O2 C12 1.226(5) . ?
N2 C3 1.342(6) . ?
N2 H2 0.8600 . ?
O3 C21 1.243(5) . ?
C3 C4 1.477(7) . ?
N3 C7 1.368(7) . ?
N3 H3A 0.8600 . ?
N3 H3B 0.8600 . ?
N4 C12 1.337(6) . ?
N4 C11 1.425(6) . ?
N4 H4 0.8600 . ?
C4 C5 1.387(7) . ?
C4 C9 1.393(7) . ?
N5 C16 1.464(6) . ?
N5 H5A 0.8900 . ?
N5 H5B 0.8900 . ?
N5 H5C 0.8900 . ?
C5 C6 1.379(7) . ?
C5 H5 0.9300 . ?
N6 C21 1.338(6) . ?
N6 C20 1.461(6) . ?
N6 H6N 0.8600 . ?
C6 C7 1.400(7) . ?
C6 H6 0.9300 . ?
N7 C25 1.375(6) . ?
N7 H12 0.99(5) . ?
N7 H10 0.88(5) . ?
C7 C8 1.387(7) . ?
C9 C8 1.369(7) . ?
C9 H9 0.9300 . ?
C8 H8 0.9300 . ?
C11 C10 1.515(7) . ?
C11 H11A 0.9700 . ?
C11 H11B 0.9700 . ?
C10 H10A 0.9700 . ?
C10 H10B 0.9700 . ?
C15 C16 1.368(7) . ?
C15 C14 1.390(7) . ?
C15 H15 0.9300 . ?
C14 C13 1.400(6) . ?
C14 H14 0.9300 . ?
C13 C18 1.375(7) . ?
C13 C12 1.495(7) . ?
C16 C17 1.366(7) . ?
C17 C18 1.388(7) . ?
C17 H17 0.9300 . ?
C18 H18 0.9300 . ?
C19 C20 1.521(8) . ?
C19 H19A 0.9700 . ?
C19 H19B 0.9700 . ?
C20 H20A 0.9700 . ?
C20 H20B 0.9700 . ?
C21 C22 1.470(6) . ?
C22 C27 1.384(6) . ?
C22 C23 1.390(6) . ?
C23 C24 1.360(6) . ?
C23 H23 0.9300 . ?
C24 C25 1.394(7) . ?
C24 H24 0.9300 . ?
C25 C26 1.413(7) . ?
C26 C27 1.378(6) . ?
C26 H26 0.9300 . ?
C27 H27 0.9300 . ?
